data_7229091
loop_
_publ_author_name
'Xue, Yuanshan'
'Shi, Dayou'
'Zhang, Haitao'
'Ju, Weiwei'
'Mei, Hua'
'Xu, Yan'

_publ_section_title
;
 A Series of Color-Tunable Light-Emitting Open-Framework Lanthanide
 Sulfates Containing Extra-Large 36-Membered Ring Channels
;
_journal_name_full CrystEngComm
_journal_paper_doi 10.1039/C7CE01319A
_journal_year 2017
_chemical_formula_sum 'C28 H136 N14 O82 S16 Sm10'
_chemical_formula_weight 3997.96
_space_group_crystal_system tetragonal
_space_group_IT_number 86
_space_group_name_Hall '-P 4bc'
_space_group_name_H-M_alt 'P 42/n'
_symmetry_space_group_name_Hall '-P 4bc'
_symmetry_space_group_name_H-M 'P 42/n :2'
_atom_sites_solution_hydrogens mixed
_audit_creation_method SHELXL-2014/7
_audit_update_record
;
2017-04-19 deposited with the CCDC.
2017-09-08 downloaded from the CCDC.
;
_cell_angle_alpha 90
_cell_angle_beta 90
_cell_angle_gamma 90
_cell_formula_units_Z 2
_cell_length_a 16.0748(4)
_cell_length_b 16.0748(4)
_cell_length_c 22.7327(13)
_cell_measurement_reflns_used 4047
_cell_measurement_temperature 296(2)
_cell_measurement_theta_max 23.45
_cell_measurement_theta_min 2.53
_cell_volume 5874.1(4)
_computing_structure_refinement 'SHELXL-2014/7 (Sheldrick, 2014)'
_diffrn_ambient_temperature 296(2)
_diffrn_measured_fraction_theta_full 0.995
_diffrn_measured_fraction_theta_max 0.995
_diffrn_measurement_device_type 'Bruker Apex2 CCD'
_diffrn_measurement_method '\w scans'
_diffrn_radiation_type MoK\a
_diffrn_radiation_wavelength 0.71073
_diffrn_reflns_av_R_equivalents 0.0759
_diffrn_reflns_av_unetI/netI 0.0492
_diffrn_reflns_Laue_measured_fraction_full 0.995
_diffrn_reflns_Laue_measured_fraction_max 0.995
_diffrn_reflns_limit_h_max 18
_diffrn_reflns_limit_h_min -18
_diffrn_reflns_limit_k_max 18
_diffrn_reflns_limit_k_min -11
_diffrn_reflns_limit_l_max 25
_diffrn_reflns_limit_l_min -25
_diffrn_reflns_number 25854
_diffrn_reflns_point_group_measured_fraction_full 0.995
_diffrn_reflns_point_group_measured_fraction_max 0.995
_diffrn_reflns_theta_full 24.056
_diffrn_reflns_theta_max 24.056
_diffrn_reflns_theta_min 1.552
_exptl_absorpt_coefficient_mu 5.307
_exptl_crystal_colour colorless
_exptl_crystal_density_diffrn 2.260
_exptl_crystal_description block
_exptl_crystal_F_000 3868
_exptl_crystal_size_max 0.130
_exptl_crystal_size_mid 0.130
_exptl_crystal_size_min 0.110
_refine_diff_density_max 1.817
_refine_diff_density_min -1.095
_refine_diff_density_rms 0.244
_refine_ls_extinction_method none
_refine_ls_goodness_of_fit_ref 1.092
_refine_ls_hydrogen_treatment constr
_refine_ls_matrix_type full
_refine_ls_number_parameters 358
_refine_ls_number_reflns 4622
_refine_ls_number_restraints 63
_refine_ls_restrained_S_all 1.095
_refine_ls_R_factor_all 0.0615
_refine_ls_R_factor_gt 0.0373
_refine_ls_shift/su_max 0.000
_refine_ls_shift/su_mean 0.000
_refine_ls_structure_factor_coef Fsqd
_refine_ls_weighting_details 'w=1/[\s^2^(Fo^2^)+(0.0621P)^2^+14.2659P] where P=(Fo^2^+2Fc^2^)/3'
_refine_ls_weighting_scheme calc
_refine_ls_wR_factor_gt 0.1055
_refine_ls_wR_factor_ref 0.1221
_reflns_Friedel_coverage 0.000
_reflns_number_gt 3400
_reflns_number_total 4622
_reflns_threshold_expression 'I > 2\s(I)'
_cod_data_source_file c7ce01319a2.cif
_cod_data_source_block zht-3-3
_cod_database_code 7229091
_shelx_shelxl_version_number 2014/7
_shelx_space_group_comment
;
The symmetry employed for this shelxl refinement is uniquely defined
by the following loop, which should always be used as a source of
symmetry information in preference to the above space-group names.
They are only intended as comments.
;
_shelx_estimated_absorpt_t_min 0.545
_shelx_estimated_absorpt_t_max 0.593

loop_
_space_group_symop_operation_xyz
'x, y, z'
'-x+1/2, -y+1/2, z'
'-y, x+1/2, z+1/2'
'y+1/2, -x, z+1/2'
'-x, -y, -z'
'x-1/2, y-1/2, -z'
'y, -x-1/2, -z-1/2'
'-y-1/2, x, -z-1/2'

loop_
_atom_site_label
_atom_site_type_symbol
_atom_site_fract_x
_atom_site_fract_y
_atom_site_fract_z
_atom_site_U_iso_or_equiv
_atom_site_adp_type
_atom_site_occupancy
_atom_site_site_symmetry_order
_atom_site_calc_flag
_atom_site_refinement_flags_posn
_atom_site_refinement_flags_adp
_atom_site_refinement_flags_occupancy
Sm1 Sm 0.42109(3) 0.20174(3) 0.24534(2) 0.02668(17) Uani 1 1 d . . .
Sm2 Sm 0.42507(3) 0.41792(3) 0.09271(2) 0.03124(17) Uani 1 1 d . . .
Sm3 Sm 0.2500 0.2500 0.12930(3) 0.02254(19) Uani 1 2 d S T P
S1 S 0.45721(17) 0.19853(17) 0.09142(12) 0.0364(6) Uani 1 1 d . . .
S2 S 0.51481(18) 0.39723(19) 0.23565(13) 0.0431(7) Uani 1 1 d . . .
S3 S 0.38627(17) 0.47962(19) -0.03196(13) 0.0431(7) Uani 1 1 d . . .
S4 S 0.3479(2) 0.56553(18) 0.16369(13) 0.0493(8) Uani 1 1 d . . .
O1 O 0.2972(3) 0.1605(4) 0.2021(2) 0.0204(13) Uani 1 1 d . . .
O2 O 0.3596(4) 0.3111(3) 0.1852(3) 0.0218(14) Uani 1 1 d . . .
O3 O 0.3026(4) 0.3528(4) 0.0761(2) 0.0211(13) Uani 1 1 d . . .
O4 O 0.3667(4) 0.1848(4) 0.0851(3) 0.0413(18) Uani 1 1 d . . .
O5 O 0.4759(4) 0.2850(4) 0.0750(3) 0.0449(19) Uani 1 1 d . . .
O6 O 0.3187(5) 0.4754(4) 0.1571(3) 0.0447(19) Uani 1 1 d . . .
O7 O 0.4795(4) 0.1852(5) 0.1534(3) 0.0424(19) Uani 1 1 d . . .
O8 O 0.4408(5) 0.4382(5) 0.2603(3) 0.046(2) Uani 1 1 d . . .
O9 O 0.5018(5) 0.1429(5) 0.0536(3) 0.051(2) Uani 1 1 d . . .
O10 O 0.5136(5) 0.3082(5) 0.2523(3) 0.048(2) Uani 1 1 d . . .
O11 O 0.4234(5) 0.3979(5) -0.0154(4) 0.056(2) Uani 1 1 d . . .
O12 O 0.5138(5) 0.4035(5) 0.1714(3) 0.048(2) Uani 1 1 d . . .
O13 O 0.3595(5) 0.5154(4) 0.0256(3) 0.0461(19) Uani 1 1 d . . .
O14 O 0.5896(5) 0.4360(5) 0.2589(3) 0.056(2) Uani 1 1 d . . .
O15 O 0.3159(5) 0.4730(5) -0.0693(4) 0.070(3) Uani 1 1 d D . .
O16 O 0.2905(6) 0.6205(5) 0.1319(4) 0.064(3) Uani 1 1 d . . .
O17 O 0.4307(5) 0.5654(5) 0.1357(4) 0.059(2) Uani 1 1 d . . .
O18 O 0.4478(5) 0.5350(5) -0.0587(3) 0.052(2) Uani 1 1 d . . .
O19 O 0.3501(6) 0.5803(5) 0.2272(4) 0.061(2) Uani 1 1 d . . .
C1 C 0.3708(11) -0.0191(9) 0.0998(7) 0.087(5) Uani 1 1 d . . .
H1A H 0.3455 -0.0074 0.1371 0.131 Uiso 1 1 calc R U .
H1B H 0.3762 -0.0782 0.0950 0.131 Uiso 1 1 calc R U .
H1C H 0.4249 0.0062 0.0983 0.131 Uiso 1 1 calc R U .
C2 C 0.3560(10) -0.0025(12) -0.0035(6) 0.095(6) Uani 1 1 d . . .
H2A H 0.3205 0.0203 -0.0334 0.143 Uiso 1 1 calc R U .
H2B H 0.4099 0.0230 -0.0059 0.143 Uiso 1 1 calc R U .
H2C H 0.3613 -0.0614 -0.0092 0.143 Uiso 1 1 calc R U .
C3 C 0.5307(12) 0.2496(11) -0.0791(8) 0.110(6) Uani 1 1 d . U .
H3A H 0.4827 0.2744 -0.0972 0.165 Uiso 1 1 calc R U .
H3B H 0.5693 0.2328 -0.1091 0.165 Uiso 1 1 calc R U .
H3C H 0.5139 0.2018 -0.0567 0.165 Uiso 1 1 calc R U .
C4 C 0.6438(10) 0.2815(11) -0.0099(8) 0.108(6) Uani 1 1 d . U .
H4A H 0.6652 0.3254 0.0144 0.162 Uiso 1 1 calc R U .
H4B H 0.6297 0.2346 0.0142 0.162 Uiso 1 1 calc R U .
H4C H 0.6851 0.2655 -0.0382 0.162 Uiso 1 1 calc R U .
C5 C 0.5661(17) 0.6445(17) 0.2392(12) 0.179(11) Uani 1 1 d . U .
H5A H 0.5400 0.6647 0.2040 0.268 Uiso 1 1 calc R U .
H5B H 0.6039 0.6858 0.2539 0.268 Uiso 1 1 calc R U .
H5C H 0.5961 0.5944 0.2305 0.268 Uiso 1 1 calc R U .
C6 C 0.5222(14) 0.5947(13) 0.3441(10) 0.136(8) Uani 1 1 d . U .
H6A H 0.4715 0.5879 0.3659 0.204 Uiso 1 1 calc R U .
H6B H 0.5499 0.5420 0.3408 0.204 Uiso 1 1 calc R U .
H6C H 0.5577 0.6335 0.3641 0.204 Uiso 1 1 calc R U .
C7 C 0.2403(16) 0.8251(12) 0.3438(10) 0.058(6) Uani 0.5 1 d D U P
H7A H 0.2342 0.8729 0.3188 0.087 Uiso 0.5 1 calc R U P
H7B H 0.1919 0.8195 0.3682 0.087 Uiso 0.5 1 calc R U P
H7C H 0.2886 0.8320 0.3682 0.087 Uiso 0.5 1 calc R U P
C8 C 0.208(2) 0.275(2) -0.0568(14) 0.120(11) Uani 0.5 1 d D U P
H8A H 0.1600 0.3002 -0.0742 0.180 Uiso 0.5 1 d R U P
H8B H 0.2358 0.3152 -0.0320 0.180 Uiso 0.5 1 d R U P
H8C H 0.1920 0.2280 -0.0336 0.180 Uiso 0.5 1 d R U P
N1 N 0.3203(6) 0.0136(7) 0.0539(5) 0.061(3) Uani 1 1 d . . .
H1D H 0.3147 0.0683 0.0588 0.073 Uiso 1 1 calc R U .
H1E H 0.2700 -0.0092 0.0558 0.073 Uiso 1 1 calc R U .
N2 N 0.5706(8) 0.3103(7) -0.0401(6) 0.084(4) Uani 1 1 d . . .
H2D H 0.5842 0.3548 -0.0614 0.100 Uiso 1 1 calc R U .
H2E H 0.5335 0.3265 -0.0134 0.100 Uiso 1 1 calc R U .
N3 N 0.5025(12) 0.6272(11) 0.2837(9) 0.141(7) Uani 1 1 d . . .
H3D H 0.4672 0.5912 0.2675 0.169 Uiso 1 1 calc R U .
H3E H 0.4743 0.6743 0.2888 0.169 Uiso 1 1 calc R U .
N4 N 0.2500 0.7500 0.3074(13) 0.078(8) Uani 0.5 2 d DS TU P
H4D H 0.2967 0.7551 0.2858 0.093 Uiso 0.5 1 d R U P
O1W O 0.2854(8) 0.5499(10) -0.1730(6) 0.146(5) Uani 1 1 d . U .
N5 N 0.2500 0.2500 -0.1117(15) 0.113(11) Uani 0.5 2 d DS TU P
H5D H 0.2715 0.2909 -0.1342 0.136 Uiso 0.5 1 d R U P
O2W O 0.1601(12) 0.7082(11) 0.2019(8) 0.072(5) Uani 0.5 1 d . U P

loop_
_atom_site_aniso_label
_atom_site_aniso_U_11
_atom_site_aniso_U_22
_atom_site_aniso_U_33
_atom_site_aniso_U_23
_atom_site_aniso_U_13
_atom_site_aniso_U_12
Sm1 0.0258(3) 0.0312(3) 0.0230(3) 0.0050(2) 0.0003(2) 0.0025(2)
Sm2 0.0313(3) 0.0338(3) 0.0287(3) 0.0042(2) 0.0078(2) 0.0002(2)
Sm3 0.0254(4) 0.0237(4) 0.0186(4) 0.000 0.000 0.0027(3)
S1 0.0380(15) 0.0385(15) 0.0329(16) 0.0033(12) 0.0057(12) 0.0074(12)
S2 0.0396(16) 0.0506(18) 0.0392(17) 0.0034(14) 0.0021(13) -0.0123(14)
S3 0.0355(16) 0.0533(18) 0.0406(17) 0.0101(14) 0.0069(13) 0.0005(13)
S4 0.067(2) 0.0383(17) 0.0427(19) 0.0052(14) 0.0160(15) 0.0023(15)
O1 0.021(3) 0.021(3) 0.019(3) 0.002(3) -0.002(3) 0.004(3)
O2 0.022(3) 0.022(3) 0.022(4) 0.000(3) -0.003(3) 0.001(3)
O3 0.024(3) 0.023(3) 0.017(3) 0.008(3) 0.008(3) 0.000(3)
O4 0.036(4) 0.043(4) 0.045(5) -0.009(4) 0.003(3) 0.006(3)
O5 0.041(4) 0.041(4) 0.052(5) 0.013(4) 0.006(4) 0.005(4)
O6 0.061(5) 0.030(4) 0.043(5) 0.001(3) 0.014(4) 0.001(4)
O7 0.043(4) 0.056(5) 0.028(4) 0.005(4) -0.001(3) 0.009(4)
O8 0.040(4) 0.058(5) 0.041(5) -0.005(4) 0.015(4) -0.007(4)
O9 0.055(5) 0.053(5) 0.044(5) -0.002(4) 0.020(4) 0.013(4)
O10 0.044(5) 0.055(5) 0.044(5) 0.018(4) -0.003(4) -0.007(4)
O11 0.059(5) 0.060(5) 0.050(5) 0.011(4) 0.008(4) 0.012(4)
O12 0.054(5) 0.059(5) 0.032(4) 0.012(4) 0.008(4) -0.007(4)
O13 0.052(5) 0.042(4) 0.044(5) 0.006(4) 0.010(4) 0.004(4)
O14 0.044(5) 0.073(6) 0.051(5) -0.001(4) 0.005(4) -0.023(4)
O15 0.045(5) 0.101(8) 0.065(6) 0.014(5) -0.016(5) -0.005(5)
O16 0.090(7) 0.041(5) 0.061(6) 0.011(4) 0.004(5) 0.021(5)
O17 0.063(6) 0.051(5) 0.062(6) 0.017(4) 0.022(5) -0.005(4)
O18 0.048(5) 0.068(6) 0.040(5) 0.020(4) 0.014(4) -0.011(4)
O19 0.078(6) 0.053(5) 0.051(5) -0.008(4) 0.007(5) 0.007(5)
C1 0.120(14) 0.062(10) 0.079(12) 0.000(9) 0.024(10) 0.002(10)
C2 0.081(11) 0.157(17) 0.047(10) -0.026(10) -0.005(8) 0.028(11)
C3 0.143(14) 0.081(11) 0.106(12) -0.018(10) 0.009(11) 0.003(11)
C4 0.084(11) 0.109(12) 0.131(13) 0.034(11) 0.010(10) 0.042(10)
C5 0.188(18) 0.168(17) 0.180(18) 0.045(15) 0.011(15) -0.053(15)
C6 0.162(16) 0.113(13) 0.133(15) -0.007(12) -0.014(13) 0.017(12)
C7 0.071(16) 0.028(12) 0.075(17) 0.018(11) -0.007(12) 0.008(11)
C8 0.15(2) 0.089(19) 0.12(2) 0.004(9) -0.005(10) -0.023(17)
N1 0.056(7) 0.060(7) 0.066(8) -0.021(6) -0.011(6) 0.015(5)
N2 0.085(9) 0.060(8) 0.106(11) 0.031(8) 0.031(8) 0.019(7)
N3 0.159(18) 0.125(15) 0.138(17) -0.022(13) -0.045(14) -0.047(13)
N4 0.091(19) 0.066(16) 0.076(19) 0.000 0.000 -0.009(16)
O1W 0.103(9) 0.181(12) 0.154(11) 0.059(10) 0.029(8) 0.010(9)
N5 0.14(2) 0.082(19) 0.12(2) 0.000 0.000 -0.015(17)
O2W 0.089(12) 0.056(10) 0.072(11) 0.002(9) 0.013(10) 0.005(9)

loop_
_atom_type_symbol
_atom_type_description
_atom_type_scat_dispersion_real
_atom_type_scat_dispersion_imag
_atom_type_scat_source
C C 0.0033 0.0016 'International Tables Vol C Tables 4.2.6.8 and 6.1.1.4'
H H 0.0000 0.0000 'International Tables Vol C Tables 4.2.6.8 and 6.1.1.4'
N N 0.0061 0.0033 'International Tables Vol C Tables 4.2.6.8 and 6.1.1.4'
O O 0.0106 0.0060 'International Tables Vol C Tables 4.2.6.8 and 6.1.1.4'
S S 0.1246 0.1234 'International Tables Vol C Tables 4.2.6.8 and 6.1.1.4'
Sm Sm -0.1638 3.4418 'International Tables Vol C Tables 4.2.6.8 and 6.1.1.4'

loop_
_geom_angle_atom_site_label_1
_geom_angle_atom_site_label_2
_geom_angle_atom_site_label_3
_geom_angle
_geom_angle_site_symmetry_1
_geom_angle_site_symmetry_3
O10 Sm1 O7 83.3(3) . .
O10 Sm1 O8 132.2(3) . 7_566
O7 Sm1 O8 77.7(3) . 7_566
O10 Sm1 O1 143.8(2) . .
O7 Sm1 O1 86.1(2) . .
O8 Sm1 O1 78.2(2) 7_566 .
O10 Sm1 O1 80.7(2) . 8_656
O7 Sm1 O1 139.8(2) . 8_656
O8 Sm1 O1 138.0(2) 7_566 8_656
O1 Sm1 O1 85.6(3) . 8_656
O10 Sm1 O6 78.5(2) . 7_566
O7 Sm1 O6 132.2(3) . 7_566
O8 Sm1 O6 82.7(3) 7_566 7_566
O1 Sm1 O6 131.5(2) . 7_566
O1 Sm1 O6 79.8(2) 8_656 7_566
O10 Sm1 O2 76.2(2) . .
O7 Sm1 O2 74.9(2) . .
O8 Sm1 O2 137.1(2) 7_566 .
O1 Sm1 O2 67.68(19) . .
O1 Sm1 O2 65.61(19) 8_656 .
O6 Sm1 O2 139.7(2) 7_566 .
O10 Sm1 O2 134.2(2) . 7_566
O7 Sm1 O2 142.5(2) . 7_566
O8 Sm1 O2 74.6(2) 7_566 7_566
O1 Sm1 O2 63.86(19) . 7_566
O1 Sm1 O2 63.47(19) 8_656 7_566
O6 Sm1 O2 68.3(2) 7_566 7_566
O2 Sm1 O2 110.1(3) . 7_566
O10 Sm1 O19 66.7(3) . 7_566
O7 Sm1 O19 78.1(2) . 7_566
O8 Sm1 O19 66.6(3) 7_566 7_566
O1 Sm1 O19 143.7(2) . 7_566
O1 Sm1 O19 126.9(2) 8_656 7_566
O6 Sm1 O19 54.2(2) 7_566 7_566
O2 Sm1 O19 136.0(2) . 7_566
O2 Sm1 O19 112.5(2) 7_566 7_566
O10 Sm1 S4 70.68(19) . 7_566
O7 Sm1 S4 105.12(18) . 7_566
O8 Sm1 S4 72.7(2) 7_566 7_566
O1 Sm1 S4 145.43(15) . 7_566
O1 Sm1 S4 103.84(15) 8_656 7_566
O6 Sm1 S4 27.12(18) 7_566 7_566
O2 Sm1 S4 146.53(15) . 7_566
O2 Sm1 S4 90.34(14) 7_566 7_566
O19 Sm1 S4 27.05(17) 7_566 7_566
O10 Sm1 Sm3 111.09(18) . .
O7 Sm1 Sm3 72.31(17) . .
O8 Sm1 Sm3 104.2(2) 7_566 .
O1 Sm1 Sm3 33.05(14) . .
O1 Sm1 Sm3 79.59(14) 8_656 .
O6 Sm1 Sm3 155.35(17) 7_566 .
O2 Sm1 Sm3 35.78(13) . .
O2 Sm1 Sm3 90.41(13) 7_566 .
O19 Sm1 Sm3 150.29(17) 7_566 .
S4 Sm1 Sm3 176.45(6) 7_566 .
O10 Sm1 Sm3 104.6(2) . 7_566
O7 Sm1 Sm3 159.94(17) . 7_566
O8 Sm1 Sm3 108.11(19) 7_566 7_566
O1 Sm1 Sm3 76.62(14) . 7_566
O1 Sm1 Sm3 29.96(14) 8_656 7_566
O6 Sm1 Sm3 67.80(17) 7_566 7_566
O2 Sm1 Sm3 88.93(14) . 7_566
O2 Sm1 Sm3 33.94(13) 7_566 7_566
O19 Sm1 Sm3 121.98(17) 7_566 7_566
S4 Sm1 Sm3 94.92(6) 7_566 7_566
Sm3 Sm1 Sm3 87.631(17) . 7_566
O3 Sm2 O12 128.5(2) . .
O3 Sm2 O18 149.9(2) . 5_665
O12 Sm2 O18 75.2(3) . 5_665
O3 Sm2 O5 81.5(2) . .
O12 Sm2 O5 79.8(3) . .
O18 Sm2 O5 86.1(3) 5_665 .
O3 Sm2 O13 79.4(2) . .
O12 Sm2 O13 145.4(3) . .
O18 Sm2 O13 87.8(3) 5_665 .
O5 Sm2 O13 129.6(3) . .
O3 Sm2 O6 70.4(2) . .
O12 Sm2 O6 90.4(3) . .
O18 Sm2 O6 134.3(3) 5_665 .
O5 Sm2 O6 134.5(2) . .
O13 Sm2 O6 80.1(2) . .
O3 Sm2 O11 76.4(2) . .
O12 Sm2 O11 139.9(3) . .
O18 Sm2 O11 73.7(3) 5_665 .
O5 Sm2 O11 73.3(3) . .
O13 Sm2 O11 57.0(3) . .
O6 Sm2 O11 129.6(3) . .
O3 Sm2 O17 121.5(2) . .
O12 Sm2 O17 77.0(3) . .
O18 Sm2 O17 78.1(3) 5_665 .
O5 Sm2 O17 154.6(3) . .
O13 Sm2 O17 70.1(3) . .
O6 Sm2 O17 56.3(2) . .
O11 Sm2 O17 119.9(3) . .
O3 Sm2 O2 62.15(18) . .
O12 Sm2 O2 66.6(2) . .
O18 Sm2 O2 138.9(2) 5_665 .
O5 Sm2 O2 73.1(2) . .
O13 Sm2 O2 132.7(2) . .
O6 Sm2 O2 62.3(2) . .
O11 Sm2 O2 129.5(2) . .
O17 Sm2 O2 106.4(2) . .
O3 Sm2 S3 79.54(15) . .
O12 Sm2 S3 151.36(18) . .
O18 Sm2 S3 76.4(2) 5_665 .
O5 Sm2 S3 102.1(2) . .
O13 Sm2 S3 28.60(18) . .
O6 Sm2 S3 106.86(18) . .
O11 Sm2 S3 28.78(19) . .
O17 Sm2 S3 93.47(19) . .
O2 Sm2 S3 141.68(13) . .
O3 Sm2 S4 95.29(16) . .
O12 Sm2 S4 85.5(2) . .
O18 Sm2 S4 106.0(2) 5_665 .
O5 Sm2 S4 158.01(19) . .
O13 Sm2 S4 70.29(18) . .
O6 Sm2 S4 28.66(17) . .
O11 Sm2 S4 127.31(19) . .
O17 Sm2 S4 27.87(18) . .
O2 Sm2 S4 86.07(12) . .
S3 Sm2 S4 98.68(8) . .
O3 Sm2 Sm3 26.74(14) . .
O12 Sm2 Sm3 101.96(18) . .
O18 Sm2 Sm3 156.2(2) 5_665 .
O5 Sm2 Sm3 70.23(18) . .
O13 Sm2 Sm3 105.16(18) . .
O6 Sm2 Sm3 68.61(17) . .
O11 Sm2 Sm3 96.40(19) . .
O17 Sm2 Sm3 124.81(17) . .
O2 Sm2 Sm3 36.39(11) . .
S3 Sm2 Sm3 105.55(6) . .
S4 Sm2 Sm3 97.25(6) . .
O3 Sm3 O3 113.8(3) 2 .
O3 Sm3 O1 136.6(2) 2 2
O3 Sm3 O1 93.0(2) . 2
O3 Sm3 O1 93.0(2) 2 .
O3 Sm3 O1 136.6(2) . .
O1 Sm3 O1 89.0(3) 2 .
O3 Sm3 O4 75.0(2) 2 .
O3 Sm3 O4 78.3(2) . .
O1 Sm3 O4 146.6(2) 2 .
O1 Sm3 O4 76.7(2) . .
O3 Sm3 O4 78.3(2) 2 2
O3 Sm3 O4 75.0(2) . 2
O1 Sm3 O4 76.7(2) 2 2
O1 Sm3 O4 146.6(2) . 2
O4 Sm3 O4 129.9(4) . 2
O3 Sm3 O2 72.6(2) 2 2
O3 Sm3 O2 151.7(2) . 2
O1 Sm3 O2 68.5(2) 2 2
O1 Sm3 O2 66.81(19) . 2
O4 Sm3 O2 128.9(2) . 2
O4 Sm3 O2 79.8(2) 2 2
O3 Sm3 O2 151.7(2) 2 .
O3 Sm3 O2 72.6(2) . .
O1 Sm3 O2 66.81(19) 2 .
O1 Sm3 O2 68.5(2) . .
O4 Sm3 O2 79.8(2) . .
O4 Sm3 O2 128.9(2) 2 .
O2 Sm3 O2 115.6(3) 2 .
O3 Sm3 Sm1 119.43(15) 2 .
O3 Sm3 Sm1 104.44(15) . .
O1 Sm3 Sm1 82.59(14) 2 .
O1 Sm3 Sm1 32.99(14) . .
O4 Sm3 Sm1 68.89(17) . .
O4 Sm3 Sm1 159.18(18) 2 .
O2 Sm3 Sm1 94.55(14) 2 .
O2 Sm3 Sm1 36.70(13) . .
O3 Sm3 Sm1 104.44(15) 2 2
O3 Sm3 Sm1 119.43(15) . 2
O1 Sm3 Sm1 32.99(14) 2 2
O1 Sm3 Sm1 82.59(14) . 2
O4 Sm3 Sm1 159.19(18) . 2
O4 Sm3 Sm1 68.89(17) 2 2
O2 Sm3 Sm1 36.70(13) 2 2
O2 Sm3 Sm1 94.55(14) . 2
Sm1 Sm3 Sm1 94.58(2) . 2
O3 Sm3 Sm2 27.36(15) 2 2
O3 Sm3 Sm2 131.32(16) . 2
O1 Sm3 Sm2 109.74(14) 2 2
O1 Sm3 Sm2 87.70(14) . 2
O4 Sm3 Sm2 99.84(17) . 2
O4 Sm3 Sm2 69.66(18) 2 2
O2 Sm3 Sm2 46.39(14) 2 2
O2 Sm3 Sm2 155.77(14) . 2
Sm1 Sm3 Sm2 120.371(13) . 2
Sm1 Sm3 Sm2 77.138(11) 2 2
O3 Sm3 Sm2 131.32(16) 2 .
O3 Sm3 Sm2 27.36(15) . .
O1 Sm3 Sm2 87.70(14) 2 .
O1 Sm3 Sm2 109.74(14) . .
O4 Sm3 Sm2 69.66(18) . .
O4 Sm3 Sm2 99.84(17) 2 .
O2 Sm3 Sm2 155.77(14) 2 .
O2 Sm3 Sm2 46.40(14) . .
Sm1 Sm3 Sm2 77.138(11) . .
Sm1 Sm3 Sm2 120.372(13) 2 .
Sm2 Sm3 Sm2 155.92(2) 2 .
O9 S1 O7 111.3(5) . .
O9 S1 O5 109.6(5) . .
O7 S1 O5 109.3(5) . .
O9 S1 O4 109.9(5) . .
O7 S1 O4 108.1(4) . .
O5 S1 O4 108.5(4) . .
O14 S2 O12 110.0(5) . .
O14 S2 O8 109.8(5) . .
O12 S2 O8 109.9(5) . .
O14 S2 O10 109.4(5) . .
O12 S2 O10 108.7(5) . .
O8 S2 O10 109.0(5) . .
O15 S3 O18 109.6(5) . .
O15 S3 O11 113.9(5) . .
O18 S3 O11 111.7(5) . .
O15 S3 O13 108.9(5) . .
O18 S3 O13 108.9(5) . .
O11 S3 O13 103.5(5) . .
O15 S3 Sm2 133.8(4) . .
O18 S3 Sm2 116.3(3) . .
O11 S3 Sm2 53.2(3) . .
O13 S3 Sm2 51.2(3) . .
O19 S4 O16 113.7(5) . .
O19 S4 O17 113.8(5) . .
O16 S4 O17 110.9(5) . .
O19 S4 O6 104.9(5) . .
O16 S4 O6 109.2(5) . .
O17 S4 O6 103.5(5) . .
O19 S4 Sm2 128.5(4) . .
O16 S4 Sm2 116.9(4) . .
O17 S4 Sm2 54.5(3) . .
O6 S4 Sm2 49.6(3) . .
O19 S4 Sm1 59.2(4) . 8_656
O16 S4 Sm1 126.5(4) . 8_656
O17 S4 Sm1 120.1(3) . 8_656
O6 S4 Sm1 45.8(3) . 8_656
Sm2 S4 Sm1 83.24(7) . 8_656
Sm1 O1 Sm3 114.0(2) . .
Sm1 O1 Sm1 120.4(2) . 7_566
Sm3 O1 Sm1 119.7(2) . 7_566
Sm3 O2 Sm1 107.5(2) . .
Sm3 O2 Sm1 109.1(2) . 8_656
Sm1 O2 Sm1 107.9(2) . 8_656
Sm3 O2 Sm2 97.22(19) . .
Sm1 O2 Sm2 133.2(2) . .
Sm1 O2 Sm2 100.21(18) 8_656 .
Sm3 O3 Sm2 125.9(3) . .
S1 O4 Sm3 132.2(4) . .
S1 O5 Sm2 138.9(4) . .
S4 O6 Sm1 107.1(4) . 8_656
S4 O6 Sm2 101.7(4) . .
Sm1 O6 Sm2 120.9(3) 8_656 .
S1 O7 Sm1 138.9(4) . .
S2 O8 Sm1 136.7(5) . 8_656
S2 O10 Sm1 135.9(5) . .
S3 O11 Sm2 98.1(4) . .
S2 O12 Sm2 142.2(5) . .
S3 O13 Sm2 100.2(4) . .
S4 O17 Sm2 97.7(4) . .
S3 O18 Sm2 159.3(5) . 5_665
S4 O19 Sm1 93.8(4) . 8_656
N1 C1 H1A 109.5 . .
N1 C1 H1B 109.5 . .
H1A C1 H1B 109.5 . .
N1 C1 H1C 109.5 . .
H1A C1 H1C 109.5 . .
H1B C1 H1C 109.5 . .
N1 C2 H2A 109.5 . .
N1 C2 H2B 109.5 . .
H2A C2 H2B 109.5 . .
N1 C2 H2C 109.5 . .
H2A C2 H2C 109.5 . .
H2B C2 H2C 109.5 . .
N2 C3 H3A 109.5 . .
N2 C3 H3B 109.5 . .
H3A C3 H3B 109.5 . .
N2 C3 H3C 109.5 . .
H3A C3 H3C 109.5 . .
H3B C3 H3C 109.5 . .
N2 C4 H4A 109.5 . .
N2 C4 H4B 109.5 . .
H4A C4 H4B 109.5 . .
N2 C4 H4C 109.5 . .
H4A C4 H4C 109.5 . .
H4B C4 H4C 109.5 . .
N3 C5 H5A 109.5 . .
N3 C5 H5B 109.5 . .
H5A C5 H5B 109.5 . .
N3 C5 H5C 109.5 . .
H5A C5 H5C 109.5 . .
H5B C5 H5C 109.5 . .
N3 C6 H6A 109.5 . .
N3 C6 H6B 109.5 . .
H6A C6 H6B 109.5 . .
N3 C6 H6C 109.5 . .
H6A C6 H6C 109.5 . .
H6B C6 H6C 109.5 . .
N4 C7 H7A 109.5 . .
N4 C7 H7B 109.5 . .
H7A C7 H7B 109.5 . .
N4 C7 H7C 109.5 . .
H7A C7 H7C 109.5 . .
H7B C7 H7C 109.5 . .
N5 C8 C8 57.9(16) . 2
N5 C8 H8A 97.7 . .
C8 C8 H8A 155.4 2 .
N5 C8 H8B 118.2 . .
C8 C8 H8B 87.4 2 .
H8A C8 H8B 109.5 . .
N5 C8 H8C 111.7 . .
C8 C8 H8C 79.9 2 .
H8A C8 H8C 109.5 . .
H8B C8 H8C 109.5 . .
C1 N1 C2 111.6(11) . .
C1 N1 H1D 109.3 . .
C2 N1 H1D 109.3 . .
C1 N1 H1E 109.3 . .
C2 N1 H1E 109.3 . .
H1D N1 H1E 108.0 . .
C4 N2 C3 115.6(14) . .
C4 N2 H2D 108.4 . .
C3 N2 H2D 108.4 . .
C4 N2 H2E 108.4 . .
C3 N2 H2E 108.4 . .
H2D N2 H2E 107.4 . .
C5 N3 C6 123(2) . .
C5 N3 H3D 106.5 . .
C6 N3 H3D 106.5 . .
C5 N3 H3E 106.5 . .
C6 N3 H3E 106.5 . .
H3D N3 H3E 106.5 . .
C7 N4 C7 112(3) . 2_565
C7 N4 H4D 108.7 . .
C7 N4 H4D 107.0 2_565 .
C8 N5 C8 64(3) 2 .
C8 N5 H5D 120.5 2 .
C8 N5 H5D 116.9 . .

loop_
_geom_bond_atom_site_label_1
_geom_bond_atom_site_label_2
_geom_bond_distance
_geom_bond_site_symmetry_2
Sm1 O10 2.272(8) .
Sm1 O7 2.305(7) .
Sm1 O8 2.311(7) 7_566
Sm1 O1 2.317(6) .
Sm1 O1 2.346(6) 8_656
Sm1 O6 2.407(7) 7_566
Sm1 O2 2.437(6) .
Sm1 O2 2.568(6) 7_566
Sm1 O19 2.763(9) 7_566
Sm1 S4 3.210(3) 7_566
Sm1 Sm3 3.8890(7) .
Sm1 Sm3 4.0357(7) 7_566
Sm2 O3 2.262(6) .
Sm2 O12 2.300(7) .
Sm2 O18 2.312(7) 5_665
Sm2 O5 2.323(7) .
Sm2 O13 2.428(7) .
Sm2 O6 2.432(7) .
Sm2 O11 2.479(9) .
Sm2 O17 2.567(8) .
Sm2 O2 2.910(6) .
Sm2 S3 3.067(3) .
Sm2 S4 3.126(3) .
Sm2 Sm3 3.9873(5) .
Sm3 O3 2.215(5) 2
Sm3 O3 2.215(5) .
Sm3 O1 2.321(6) 2
Sm3 O1 2.321(6) .
Sm3 O4 2.372(7) .
Sm3 O4 2.372(7) 2
Sm3 O2 2.384(6) 2
Sm3 O2 2.384(6) .
Sm3 Sm1 3.8890(7) 2
Sm3 Sm2 3.9873(5) 2
S1 O9 1.433(7) .
S1 O7 1.470(7) .
S1 O5 1.470(7) .
S1 O4 1.478(7) .
S2 O14 1.453(8) .
S2 O12 1.464(7) .
S2 O8 1.471(8) .
S2 O10 1.481(8) .
S3 O15 1.418(8) .
S3 O18 1.463(7) .
S3 O11 1.491(8) .
S3 O13 1.492(8) .
S4 O19 1.463(8) .
S4 O16 1.468(9) .
S4 O17 1.474(8) .
S4 O6 1.531(7) .
S4 Sm1 3.210(3) 8_656
O1 Sm1 2.346(6) 7_566
O2 Sm1 2.568(6) 8_656
O6 Sm1 2.406(7) 8_656
O8 Sm1 2.311(7) 8_656
O18 Sm2 2.312(7) 5_665
O19 Sm1 2.762(9) 8_656
C1 N1 1.423(17) .
C1 H1A 0.9600 .
C1 H1B 0.9600 .
C1 H1C 0.9600 .
C2 N1 1.448(16) .
C2 H2A 0.9600 .
C2 H2B 0.9600 .
C2 H2C 0.9600 .
C3 N2 1.466(19) .
C3 H3A 0.9600 .
C3 H3B 0.9600 .
C3 H3C 0.9600 .
C4 N2 1.438(18) .
C4 H4A 0.9600 .
C4 H4B 0.9600 .
C4 H4C 0.9600 .
C5 N3 1.47(3) .
C5 H5A 0.9600 .
C5 H5B 0.9600 .
C5 H5C 0.9600 .
C6 N3 1.50(2) .
C6 H6A 0.9600 .
C6 H6B 0.9600 .
C6 H6C 0.9600 .
C7 N4 1.473(17) .
C7 H7A 0.9600 .
C7 H7B 0.9600 .
C7 H7C 0.9600 .
C8 N5 1.474(19) .
C8 C8 1.56(7) 2
C8 H8A 0.9611 .
C8 H8B 0.9609 .
C8 H8C 0.9610 .
N1 H1D 0.8900 .
N1 H1E 0.8900 .
N2 H2D 0.8900 .
N2 H2E 0.8900 .
N3 H3D 0.8900 .
N3 H3E 0.8900 .
N4 C7 1.473(17) 2_565
N4 H4D 0.9009 .
N5 C8 1.474(19) 2
N5 H5D 0.9010 .
